data_7061387
loop_
_publ_author_name
'Zhang, Lei'
'Liu, Ren-Ming'
'Wang, Wei-Na'
'Liu, Xiong-Li'
'Dai, Yi-Feng'
'Yu, Zhang-Biao'
'Peng, Li-Jun'

_publ_section_title
;
 3-Vinyl oxindole-chromone synthon as a skeletal reconstruction reactant
 for the synthesis of 2-hydroxy benzoyl pyridones
;
_journal_issue 12
_journal_name_full 'New Journal of Chemistry'
_journal_page_first 5474
_journal_page_last 5478
_journal_paper_doi 10.1039/D1NJ06112G
_journal_volume 46
_journal_year 2022
_chemical_formula_moiety 'C24 H23 Cl N2 O6'
_chemical_formula_sum 'C24 H23 Cl N2 O6'
_chemical_formula_weight 470.89
_space_group_crystal_system triclinic
_space_group_IT_number 2
_space_group_name_Hall '-P 1'
_space_group_name_H-M_alt 'P -1'
_atom_sites_solution_hydrogens geom
_atom_sites_solution_primary direct
_audit_creation_date 2021-07-16
_audit_creation_method
;
Olex2 1.3-alpha
(compiled 2020.09.11 svn.r3730fd0d for OlexSys, GUI svn.r6159)
;
_audit_update_record
;
2021-10-23 deposited with the CCDC.	2022-02-28 downloaded from the CCDC.
;
_cell_angle_alpha 92.200(7)
_cell_angle_beta 101.856(7)
_cell_angle_gamma 108.128(6)
_cell_formula_units_Z 2
_cell_length_a 7.0463(4)
_cell_length_b 10.8325(7)
_cell_length_c 15.8212(15)
_cell_measurement_reflns_used 2952
_cell_measurement_temperature 149.99(10)
_cell_measurement_theta_max 28.6550
_cell_measurement_theta_min 2.2830
_cell_volume 1116.38(15)
_computing_cell_refinement 'CrysAlisPro 1.171.38.43f (Rigaku OD, 2015)'
_computing_data_collection 'CrysAlisPro 1.171.38.43f (Rigaku OD, 2015)'
_computing_data_reduction 'CrysAlisPro 1.171.38.43f (Rigaku OD, 2015)'
_computing_molecular_graphics 'Olex2 1.3-alpha (Dolomanov et al., 2009)'
_computing_publication_material 'Olex2 1.3-alpha (Dolomanov et al., 2009)'
_computing_structure_refinement 'SHELXL 2018/3 (Sheldrick, 2015)'
_computing_structure_solution 'SHELXS  (Sheldrick, 2008)'
_diffrn_ambient_environment N~2~
_diffrn_ambient_temperature 149.99(10)
_diffrn_detector 'CCD plate'
_diffrn_detector_area_resol_mean 5.2684
_diffrn_detector_type AtlasS2
_diffrn_measured_fraction_theta_full 1.000
_diffrn_measured_fraction_theta_max 1.000
_diffrn_measurement_details
;
List of Runs (angles in degrees, time in seconds):

  # Type    Start    End  Width  t~exp~   \w     \q     \k     \f   Frames
#--------------------------------------------------------------------------
  1  \w    -77.00  18.00   1.00    3.00    --  -11.27 -77.00   0.00   95
  2  \w    -54.00  36.00   1.00    3.00    --   11.90 -57.00 120.00   90
  3  \w    -14.00  85.00   1.00    3.00    --   11.90  57.00 -90.00   99
;
_diffrn_measurement_device 'four-circle diffractometer'
_diffrn_measurement_device_type 'SuperNova, Dual, Cu at zero, AtlasS2'
_diffrn_measurement_method '\w scans'
_diffrn_orient_matrix_type 'CrysAlisPro convention (1999,Acta A55,543-557)'
_diffrn_orient_matrix_UB_11 -0.0408154000
_diffrn_orient_matrix_UB_12 -0.0323143000
_diffrn_orient_matrix_UB_13 -0.0428104000
_diffrn_orient_matrix_UB_21 0.0522835000
_diffrn_orient_matrix_UB_22 0.0574110000
_diffrn_orient_matrix_UB_23 -0.0167674000
_diffrn_orient_matrix_UB_31 0.0862554000
_diffrn_orient_matrix_UB_32 -0.0215636000
_diffrn_orient_matrix_UB_33 0.0032153000
_diffrn_radiation_monochromator mirror
_diffrn_radiation_probe x-ray
_diffrn_radiation_type 'Mo K\a'
_diffrn_radiation_wavelength 0.71073
_diffrn_reflns_av_R_equivalents 0.0362
_diffrn_reflns_av_unetI/netI 0.1305
_diffrn_reflns_Laue_measured_fraction_full 1.000
_diffrn_reflns_Laue_measured_fraction_max 1.000
_diffrn_reflns_limit_h_max 8
_diffrn_reflns_limit_h_min -8
_diffrn_reflns_limit_k_max 12
_diffrn_reflns_limit_k_min -12
_diffrn_reflns_limit_l_max 18
_diffrn_reflns_limit_l_min -8
_diffrn_reflns_number 3934
_diffrn_reflns_point_group_measured_fraction_full 1.000
_diffrn_reflns_point_group_measured_fraction_max 1.000
_diffrn_reflns_theta_full 24.997
_diffrn_reflns_theta_max 24.997
_diffrn_reflns_theta_min 1.990
_diffrn_source 'micro-focus sealed X-ray tube'
_diffrn_source_type 'SuperNova (Mo) X-ray Source'
_exptl_absorpt_coefficient_mu 0.215
_exptl_absorpt_correction_T_max 1.00000
_exptl_absorpt_correction_T_min 0.47585
_exptl_absorpt_correction_type multi-scan
_exptl_absorpt_process_details
;
CrysAlisPro 1.171.38.43f (Rigaku Oxford Diffraction, 2015)
Empirical absorption correction using spherical harmonics,
 implemented in SCALE3 ABSPACK scaling algorithm.
;
_exptl_crystal_colour colourless
_exptl_crystal_colour_primary colourless
_exptl_crystal_density_diffrn 1.401
_exptl_crystal_description prism
_exptl_crystal_F_000 492
_exptl_crystal_size_max 0.14
_exptl_crystal_size_mid 0.13
_exptl_crystal_size_min 0.09
_refine_diff_density_max 0.469
_refine_diff_density_min -0.840
_refine_diff_density_rms 0.115
_refine_ls_extinction_method none
_refine_ls_goodness_of_fit_ref 1.042
_refine_ls_hydrogen_treatment constr
_refine_ls_matrix_type full
_refine_ls_number_parameters 304
_refine_ls_number_reflns 3934
_refine_ls_number_restraints 0
_refine_ls_restrained_S_all 1.042
_refine_ls_R_factor_all 0.1090
_refine_ls_R_factor_gt 0.0883
_refine_ls_shift/su_max 0.000
_refine_ls_shift/su_mean 0.000
_refine_ls_structure_factor_coef Fsqd
_refine_ls_weighting_details 'w=1/[\s^2^(Fo^2^)+(0.0722P)^2^+5.3105P] where P=(Fo^2^+2Fc^2^)/3'
_refine_ls_weighting_scheme calc
_refine_ls_wR_factor_gt 0.2324
_refine_ls_wR_factor_ref 0.2447
_reflns_Friedel_coverage 0.000
_reflns_number_gt 3000
_reflns_number_total 3934
_reflns_threshold_expression 'I > 2\s(I)'
_cod_data_source_file d1nj06112g2.cif
_cod_data_source_block a-28
_cod_depositor_comments 'Adding full bibliography for 7061387--7061388.cif.'
_cod_database_code 7061387
_shelx_shelxl_version_number 2018/3
_shelx_space_group_comment
;
The symmetry employed for this shelxl refinement is uniquely defined
by the following loop, which should always be used as a source of
symmetry information in preference to the above space-group names.
They are only intended as comments.
;
_shelx_estimated_absorpt_t_max 0.981
_shelx_estimated_absorpt_t_min 0.970
_reflns_odcompleteness_completeness 99.98
_reflns_odcompleteness_iscentric 1
_reflns_odcompleteness_theta 26.32
_olex2_refinement_description
;
1. Twinned data refinement
 Scales: 0.690(7)
 0.310(7)
2. Fixed Uiso
 At 1.2 times of:
  All C(H) groups, All N(H) groups
 At 1.5 times of:
  All C(H,H,H) groups, All O(H) groups
3.a Aromatic/amide H refined with riding coordinates:
 N1(H1A), N2(H2), C3(H3), C4(H4), C6(H6), C9(H9), C10(H10), C14(H14), C16(H16),
  C17(H17)
3.b Idealised Me refined as rotating group:
 C21(H21A,H21B,H21C), C22(H22A,H22B,H22C), C23(H23A,H23B,H23C), C24(H24A,H24B,
 H24C)
3.c Idealised tetrahedral OH refined as rotating group:
 O1(H1)
;
_olex2_submission_special_instructions 'No special instructions were received'
_oxdiff_exptl_absorpt_empirical_details
;
Empirical correction (ABSPACK) includes:
- Absorption correction using spherical harmonics
- Frame scaling
;
_oxdiff_exptl_absorpt_empirical_full_max 1.646
_oxdiff_exptl_absorpt_empirical_full_min 0.578

loop_
_space_group_symop_operation_xyz
'x, y, z'
'-x, -y, -z'

loop_
_atom_site_label
_atom_site_type_symbol
_atom_site_fract_x
_atom_site_fract_y
_atom_site_fract_z
_atom_site_U_iso_or_equiv
_atom_site_adp_type
_atom_site_occupancy
_atom_site_site_symmetry_order
_atom_site_calc_flag
_atom_site_refinement_flags_posn
_atom_site_refinement_flags_adp
_atom_site_refinement_flags_occupancy
_atom_site_disorder_assembly
_atom_site_disorder_group
Cl1 Cl 0.4683(2) -0.08211(14) 0.64938(9) 0.0260(4) Uani 1 1 d . . . . .
O1 O -0.1404(6) 0.1852(4) 0.5684(3) 0.0236(9) Uani 1 1 d . . . . .
H1 H -0.133186 0.221147 0.523937 0.035 Uiso 1 1 calc R U . . .
O2 O 0.0282(5) 0.2769(4) 0.4442(2) 0.0199(8) Uani 1 1 d . . . . .
O3 O 0.9095(5) 0.5206(4) 0.3886(2) 0.0182(8) Uani 1 1 d . . . . .
O4 O 0.2838(8) 0.7168(5) 0.1515(3) 0.0415(13) Uani 1 1 d . . . . .
O5 O 0.6555(7) 0.2843(5) 0.0784(2) 0.0332(11) Uani 1 1 d . . . . .
O6 O 0.9280(6) 0.2612(4) 0.1753(2) 0.0222(9) Uani 1 1 d . . . . .
N1 N 0.7355(6) 0.4155(4) 0.4848(3) 0.0144(9) Uani 1 1 d . . . . .
H1A H 0.849772 0.433751 0.522620 0.017 Uiso 1 1 calc R U . . .
N2 N 0.7727(7) 0.3967(4) 0.2136(3) 0.0187(10) Uani 1 1 d . . . . .
H2 H 0.850825 0.402007 0.263992 0.022 Uiso 1 1 calc R U . . .
C1 C 0.1762(8) 0.1598(5) 0.5458(3) 0.0168(11) Uani 1 1 d . . . . .
C2 C 0.0147(8) 0.1357(5) 0.5888(3) 0.0170(11) Uani 1 1 d . . . . .
C3 C 0.0108(8) 0.0574(6) 0.6575(4) 0.0220(12) Uani 1 1 d . . . . .
H3 H -0.087903 0.048245 0.689950 0.026 Uiso 1 1 calc R U . . .
C4 C 0.1547(8) -0.0062(5) 0.6768(3) 0.0204(12) Uani 1 1 d . . . . .
H4 H 0.151684 -0.059441 0.721558 0.024 Uiso 1 1 calc R U . . .
C5 C 0.3027(8) 0.0098(5) 0.6290(4) 0.0192(11) Uani 1 1 d . . . . .
C6 C 0.3177(8) 0.0932(5) 0.5657(3) 0.0162(11) Uani 1 1 d . . . . .
H6 H 0.422090 0.105334 0.536107 0.019 Uiso 1 1 calc R U . . .
C7 C 0.1829(8) 0.2511(5) 0.4781(3) 0.0155(11) Uani 1 1 d . . . . .
C8 C 0.3760(8) 0.3163(5) 0.4520(3) 0.0145(10) Uani 1 1 d . . . . .
C9 C 0.5628(8) 0.3465(5) 0.5079(3) 0.0146(11) Uani 1 1 d . . . . .
H9 H 0.571218 0.318967 0.563077 0.018 Uiso 1 1 calc R U . . .
C10 C 0.3704(8) 0.3648(5) 0.3696(3) 0.0132(10) Uani 1 1 d . . . . .
H10 H 0.243951 0.348988 0.331311 0.016 Uiso 1 1 calc R U . . .
C11 C 0.5446(8) 0.4338(5) 0.3447(3) 0.0148(11) Uani 1 1 d . . . . .
C12 C 0.7403(8) 0.4585(5) 0.4045(3) 0.0147(11) Uani 1 1 d . . . . .
C13 C 0.5366(8) 0.4944(5) 0.2617(3) 0.0162(11) Uani 1 1 d . . . . .
C14 C 0.4126(8) 0.5745(6) 0.2464(3) 0.0213(12) Uani 1 1 d . . . . .
H14 H 0.338548 0.585725 0.286729 0.026 Uiso 1 1 calc R U . . .
C15 C 0.4001(9) 0.6371(6) 0.1711(4) 0.0255(13) Uani 1 1 d . . . . .
C16 C 0.5117(10) 0.6209(6) 0.1114(4) 0.0282(14) Uani 1 1 d . . . . .
H16 H 0.505845 0.663720 0.061600 0.034 Uiso 1 1 calc R U . . .
C17 C 0.6310(9) 0.5413(6) 0.1259(4) 0.0239(12) Uani 1 1 d . . . . .
H17 H 0.703038 0.529482 0.084901 0.029 Uiso 1 1 calc R U . . .
C18 C 0.6464(8) 0.4776(5) 0.2013(3) 0.0186(11) Uani 1 1 d . . . . .
C19 C 0.7746(8) 0.3114(6) 0.1487(3) 0.0201(12) Uani 1 1 d . . . . .
C20 C 0.9866(9) 0.1872(6) 0.1087(3) 0.0234(13) Uani 1 1 d . . . . .
C21 C 1.0543(11) 0.2767(7) 0.0410(4) 0.0369(16) Uani 1 1 d . . . . .
H21A H 0.937915 0.294424 0.007174 0.055 Uiso 1 1 calc R U . . .
H21B H 1.112839 0.234955 0.003573 0.055 Uiso 1 1 calc R U . . .
H21C H 1.154929 0.357289 0.069616 0.055 Uiso 1 1 calc R U . . .
C22 C 0.8102(10) 0.0626(7) 0.0702(4) 0.0371(16) Uani 1 1 d . . . . .
H22A H 0.763019 0.015766 0.116233 0.056 Uiso 1 1 calc R U . . .
H22B H 0.856507 0.008795 0.035116 0.056 Uiso 1 1 calc R U . . .
H22C H 0.699819 0.084666 0.034866 0.056 Uiso 1 1 calc R U . . .
C23 C 1.1686(9) 0.1558(6) 0.1615(4) 0.0273(13) Uani 1 1 d . . . . .
H23A H 1.276729 0.235630 0.185961 0.041 Uiso 1 1 calc R U . . .
H23B H 1.216706 0.105925 0.124396 0.041 Uiso 1 1 calc R U . . .
H23C H 1.127408 0.105961 0.207345 0.041 Uiso 1 1 calc R U . . .
C24 C 0.1762(11) 0.7417(7) 0.2132(4) 0.0358(16) Uani 1 1 d . . . . .
H24A H 0.098650 0.796909 0.190862 0.054 Uiso 1 1 calc R U . . .
H24B H 0.272396 0.784452 0.266344 0.054 Uiso 1 1 calc R U . . .
H24C H 0.084866 0.660605 0.224109 0.054 Uiso 1 1 calc R U . . .

loop_
_atom_site_aniso_label
_atom_site_aniso_U_11
_atom_site_aniso_U_22
_atom_site_aniso_U_33
_atom_site_aniso_U_23
_atom_site_aniso_U_13
_atom_site_aniso_U_12
Cl1 0.0218(7) 0.0274(8) 0.0356(8) 0.0111(6) 0.0073(6) 0.0162(6)
O1 0.019(2) 0.027(2) 0.035(2) 0.0156(18) 0.0160(17) 0.0141(17)
O2 0.0164(19) 0.021(2) 0.025(2) 0.0061(16) 0.0033(15) 0.0107(16)
O3 0.0158(19) 0.020(2) 0.0154(17) 0.0057(15) 0.0016(15) 0.0022(16)
O4 0.064(3) 0.057(3) 0.025(2) 0.012(2) 0.009(2) 0.049(3)
O5 0.045(3) 0.048(3) 0.0124(19) -0.0013(18) -0.0037(18) 0.029(2)
O6 0.027(2) 0.034(2) 0.0132(18) 0.0015(16) 0.0050(15) 0.0197(19)
N1 0.011(2) 0.016(2) 0.013(2) 0.0003(17) -0.0011(16) 0.0032(18)
N2 0.022(2) 0.028(3) 0.009(2) 0.0027(18) 0.0021(17) 0.014(2)
C1 0.012(2) 0.021(3) 0.019(3) -0.001(2) 0.004(2) 0.007(2)
C2 0.015(3) 0.013(3) 0.022(3) -0.002(2) 0.004(2) 0.005(2)
C3 0.020(3) 0.025(3) 0.026(3) 0.007(2) 0.013(2) 0.008(2)
C4 0.021(3) 0.021(3) 0.020(3) 0.008(2) 0.004(2) 0.008(2)
C5 0.016(3) 0.014(3) 0.029(3) 0.003(2) 0.005(2) 0.009(2)
C6 0.012(2) 0.016(3) 0.022(3) 0.001(2) 0.007(2) 0.004(2)
C7 0.017(3) 0.018(3) 0.012(2) -0.003(2) 0.003(2) 0.007(2)
C8 0.013(2) 0.017(3) 0.014(2) 0.001(2) 0.004(2) 0.006(2)
C9 0.018(3) 0.017(3) 0.013(2) 0.000(2) 0.007(2) 0.009(2)
C10 0.015(2) 0.011(2) 0.016(2) 0.0020(19) 0.0022(19) 0.009(2)
C11 0.021(3) 0.016(3) 0.009(2) -0.0018(19) -0.001(2) 0.011(2)
C12 0.020(3) 0.011(2) 0.014(2) 0.001(2) 0.004(2) 0.007(2)
C13 0.015(3) 0.022(3) 0.010(2) -0.002(2) -0.0007(19) 0.006(2)
C14 0.022(3) 0.034(3) 0.011(2) 0.001(2) 0.001(2) 0.014(3)
C15 0.035(3) 0.029(3) 0.018(3) 0.004(2) 0.002(2) 0.020(3)
C16 0.038(4) 0.034(4) 0.014(3) 0.011(2) 0.001(2) 0.016(3)
C17 0.028(3) 0.028(3) 0.018(3) 0.005(2) 0.005(2) 0.012(3)
C18 0.019(3) 0.021(3) 0.017(3) -0.001(2) 0.005(2) 0.008(2)
C19 0.021(3) 0.026(3) 0.015(3) 0.002(2) 0.006(2) 0.010(2)
C20 0.027(3) 0.034(3) 0.016(3) 0.001(2) 0.010(2) 0.016(3)
C21 0.044(4) 0.054(4) 0.025(3) 0.013(3) 0.016(3) 0.027(4)
C22 0.034(4) 0.040(4) 0.037(4) -0.015(3) 0.007(3) 0.014(3)
C23 0.030(3) 0.030(3) 0.027(3) 0.002(3) 0.008(3) 0.016(3)
C24 0.040(4) 0.042(4) 0.036(3) 0.001(3) 0.004(3) 0.033(3)

loop_
_atom_type_symbol
_atom_type_description
_atom_type_scat_dispersion_real
_atom_type_scat_dispersion_imag
_atom_type_scat_source
C C 0.0033 0.0016 'International Tables Vol C Tables 4.2.6.8 and 6.1.1.4'
H H 0.0000 0.0000 'International Tables Vol C Tables 4.2.6.8 and 6.1.1.4'
Cl Cl 0.1484 0.1585 'International Tables Vol C Tables 4.2.6.8 and 6.1.1.4'
N N 0.0061 0.0033 'International Tables Vol C Tables 4.2.6.8 and 6.1.1.4'
O O 0.0106 0.0060 'International Tables Vol C Tables 4.2.6.8 and 6.1.1.4'

loop_
_geom_angle_atom_site_label_1
_geom_angle_atom_site_label_2
_geom_angle_atom_site_label_3
_geom_angle
_geom_angle_site_symmetry_1
_geom_angle_site_symmetry_3
_geom_angle_publ_flag
C2 O1 H1 109.5 . . ?
C15 O4 C24 118.0(5) . . ?
C19 O6 C20 118.5(4) . . ?
C9 N1 H1A 118.0 . . ?
C9 N1 C12 124.0(4) . . ?
C12 N1 H1A 118.0 . . ?
C18 N2 H2 118.7 . . ?
C19 N2 H2 118.7 . . ?
C19 N2 C18 122.6(4) . . ?
C2 C1 C7 118.1(4) . . ?
C6 C1 C2 119.0(5) . . ?
C6 C1 C7 122.9(5) . . ?
O1 C2 C1 123.5(5) . . ?
O1 C2 C3 116.7(5) . . ?
C1 C2 C3 119.8(5) . . ?
C2 C3 H3 120.1 . . ?
C4 C3 C2 119.7(5) . . ?
C4 C3 H3 120.1 . . ?
C3 C4 H4 120.2 . . ?
C3 C4 C5 119.6(5) . . ?
C5 C4 H4 120.2 . . ?
C4 C5 Cl1 118.2(4) . . ?
C6 C5 Cl1 120.4(4) . . ?
C6 C5 C4 121.4(5) . . ?
C1 C6 H6 120.0 . . ?
C5 C6 C1 120.1(5) . . ?
C5 C6 H6 120.0 . . ?
O2 C7 C1 120.5(5) . . ?
O2 C7 C8 118.5(5) . . ?
C8 C7 C1 120.9(4) . . ?
C9 C8 C7 122.4(5) . . ?
C9 C8 C10 117.2(5) . . ?
C10 C8 C7 119.9(4) . . ?
N1 C9 C8 121.3(5) . . ?
N1 C9 H9 119.4 . . ?
C8 C9 H9 119.4 . . ?
C8 C10 H10 118.9 . . ?
C11 C10 C8 122.2(5) . . ?
C11 C10 H10 118.9 . . ?
C10 C11 C12 118.6(5) . . ?
C10 C11 C13 121.9(5) . . ?
C12 C11 C13 119.2(5) . . ?
O3 C12 N1 119.3(4) . . ?
O3 C12 C11 124.1(5) . . ?
N1 C12 C11 116.5(5) . . ?
C14 C13 C11 116.7(4) . . ?
C18 C13 C11 123.6(5) . . ?
C18 C13 C14 119.7(5) . . ?
C13 C14 H14 119.8 . . ?
C15 C14 C13 120.3(5) . . ?
C15 C14 H14 119.8 . . ?
O4 C15 C14 124.0(5) . . ?
O4 C15 C16 116.3(5) . . ?
C16 C15 C14 119.7(5) . . ?
C15 C16 H16 120.0 . . ?
C17 C16 C15 119.9(5) . . ?
C17 C16 H16 120.0 . . ?
C16 C17 H17 119.3 . . ?
C16 C17 C18 121.4(5) . . ?
C18 C17 H17 119.3 . . ?
C13 C18 N2 121.7(5) . . ?
C13 C18 C17 119.0(5) . . ?
C17 C18 N2 119.3(5) . . ?
O5 C19 O6 125.7(5) . . ?
O5 C19 N2 124.7(5) . . ?
O6 C19 N2 109.6(4) . . ?
O6 C20 C21 109.0(5) . . ?
O6 C20 C22 110.1(5) . . ?
O6 C20 C23 102.9(4) . . ?
C22 C20 C21 113.4(5) . . ?
C23 C20 C21 110.0(5) . . ?
C23 C20 C22 111.0(5) . . ?
C20 C21 H21A 109.5 . . ?
C20 C21 H21B 109.5 . . ?
C20 C21 H21C 109.5 . . ?
H21A C21 H21B 109.5 . . ?
H21A C21 H21C 109.5 . . ?
H21B C21 H21C 109.5 . . ?
C20 C22 H22A 109.5 . . ?
C20 C22 H22B 109.5 . . ?
C20 C22 H22C 109.5 . . ?
H22A C22 H22B 109.5 . . ?
H22A C22 H22C 109.5 . . ?
H22B C22 H22C 109.5 . . ?
C20 C23 H23A 109.5 . . ?
C20 C23 H23B 109.5 . . ?
C20 C23 H23C 109.5 . . ?
H23A C23 H23B 109.5 . . ?
H23A C23 H23C 109.5 . . ?
H23B C23 H23C 109.5 . . ?
O4 C24 H24A 109.5 . . ?
O4 C24 H24B 109.5 . . ?
O4 C24 H24C 109.5 . . ?
H24A C24 H24B 109.5 . . ?
H24A C24 H24C 109.5 . . ?
H24B C24 H24C 109.5 . . ?

loop_
_geom_bond_atom_site_label_1
_geom_bond_atom_site_label_2
_geom_bond_distance
_geom_bond_site_symmetry_2
_geom_bond_publ_flag
Cl1 C5 1.746(5) . ?
O1 H1 0.8200 . ?
O1 C2 1.349(6) . ?
O2 C7 1.231(6) . ?
O3 C12 1.255(6) . ?
O4 C15 1.366(7) . ?
O4 C24 1.419(8) . ?
O5 C19 1.211(7) . ?
O6 C19 1.355(6) . ?
O6 C20 1.497(6) . ?
N1 H1A 0.8600 . ?
N1 C9 1.345(7) . ?
N1 C12 1.373(6) . ?
N2 H2 0.8600 . ?
N2 C18 1.422(7) . ?
N2 C19 1.360(7) . ?
C1 C2 1.405(7) . ?
C1 C6 1.397(7) . ?
C1 C7 1.484(8) . ?
C2 C3 1.403(8) . ?
C3 H3 0.9300 . ?
C3 C4 1.386(7) . ?
C4 H4 0.9300 . ?
C4 C5 1.382(8) . ?
C5 C6 1.372(8) . ?
C6 H6 0.9300 . ?
C7 C8 1.475(7) . ?
C8 C9 1.361(7) . ?
C8 C10 1.422(7) . ?
C9 H9 0.9300 . ?
C10 H10 0.9300 . ?
C10 C11 1.369(7) . ?
C11 C12 1.444(7) . ?
C11 C13 1.489(7) . ?
C13 C14 1.406(7) . ?
C13 C18 1.386(7) . ?
C14 H14 0.9300 . ?
C14 C15 1.395(8) . ?
C15 C16 1.385(8) . ?
C16 H16 0.9300 . ?
C16 C17 1.375(8) . ?
C17 H17 0.9300 . ?
C17 C18 1.402(8) . ?
C20 C21 1.523(8) . ?
C20 C22 1.523(9) . ?
C20 C23 1.520(8) . ?
C21 H21A 0.9600 . ?
C21 H21B 0.9600 . ?
C21 H21C 0.9600 . ?
C22 H22A 0.9600 . ?
C22 H22B 0.9600 . ?
C22 H22C 0.9600 . ?
C23 H23A 0.9600 . ?
C23 H23B 0.9600 . ?
C23 H23C 0.9600 . ?
C24 H24A 0.9600 . ?
C24 H24B 0.9600 . ?
C24 H24C 0.9600 . ?

loop_
_geom_hbond_atom_site_label_D
_geom_hbond_atom_site_label_H
_geom_hbond_atom_site_label_A
_geom_hbond_distance_DH
_geom_hbond_distance_HA
_geom_hbond_distance_DA
_geom_hbond_angle_DHA
_geom_hbond_site_symmetry_A
_geom_hbond_publ_flag
O1 H1 O2 0.82 1.86 2.576(5) 144.7 . yes
N1 H1A O3 0.86 1.88 2.740(5) 175.5 2_766 yes
N2 H2 O3 0.86 2.20 2.866(5) 133.9 . yes

loop_
_geom_torsion_atom_site_label_1
_geom_torsion_atom_site_label_2
_geom_torsion_atom_site_label_3
_geom_torsion_atom_site_label_4
_geom_torsion
_geom_torsion_site_symmetry_1
_geom_torsion_site_symmetry_2
_geom_torsion_site_symmetry_3
_geom_torsion_site_symmetry_4
_geom_torsion_publ_flag
Cl1 C5 C6 C1 175.7(4) . . . . ?
O1 C2 C3 C4 174.1(5) . . . . ?
O2 C7 C8 C9 147.8(5) . . . . ?
O2 C7 C8 C10 -24.2(7) . . . . ?
O4 C15 C16 C17 -179.4(6) . . . . ?
C1 C2 C3 C4 -6.4(8) . . . . ?
C1 C7 C8 C9 -30.1(7) . . . . ?
C1 C7 C8 C10 157.9(5) . . . . ?
C2 C1 C6 C5 -2.7(8) . . . . ?
C2 C1 C7 O2 -19.2(7) . . . . ?
C2 C1 C7 C8 158.7(5) . . . . ?
C2 C3 C4 C5 1.0(8) . . . . ?
C3 C4 C5 Cl1 -174.9(4) . . . . ?
C3 C4 C5 C6 3.6(8) . . . . ?
C4 C5 C6 C1 -2.8(8) . . . . ?
C6 C1 C2 O1 -173.4(5) . . . . ?
C6 C1 C2 C3 7.2(8) . . . . ?
C6 C1 C7 O2 158.0(5) . . . . ?
C6 C1 C7 C8 -24.2(7) . . . . ?
C7 C1 C2 O1 3.9(8) . . . . ?
C7 C1 C2 C3 -175.5(5) . . . . ?
C7 C1 C6 C5 -179.8(5) . . . . ?
C7 C8 C9 N1 -174.5(4) . . . . ?
C7 C8 C10 C11 175.5(4) . . . . ?
C8 C10 C11 C12 -0.3(7) . . . . ?
C8 C10 C11 C13 -174.4(4) . . . . ?
C9 N1 C12 O3 -178.9(5) . . . . ?
C9 N1 C12 C11 4.0(7) . . . . ?
C9 C8 C10 C11 3.0(7) . . . . ?
C10 C8 C9 N1 -2.3(7) . . . . ?
C10 C11 C12 O3 -180.0(5) . . . . ?
C10 C11 C12 N1 -3.1(7) . . . . ?
C10 C11 C13 C14 51.8(7) . . . . ?
C10 C11 C13 C18 -129.5(6) . . . . ?
C11 C13 C14 C15 178.6(5) . . . . ?
C11 C13 C18 N2 1.8(8) . . . . ?
C11 C13 C18 C17 -178.7(5) . . . . ?
C12 N1 C9 C8 -1.3(7) . . . . ?
C12 C11 C13 C14 -122.3(5) . . . . ?
C12 C11 C13 C18 56.4(7) . . . . ?
C13 C11 C12 O3 -5.7(7) . . . . ?
C13 C11 C12 N1 171.2(4) . . . . ?
C13 C14 C15 O4 -179.8(6) . . . . ?
C13 C14 C15 C16 -0.4(9) . . . . ?
C14 C13 C18 N2 -179.5(5) . . . . ?
C14 C13 C18 C17 0.0(8) . . . . ?
C14 C15 C16 C17 1.2(9) . . . . ?
C15 C16 C17 C18 -1.4(9) . . . . ?
C16 C17 C18 N2 -179.7(5) . . . . ?
C16 C17 C18 C13 0.8(9) . . . . ?
C18 N2 C19 O5 -8.9(9) . . . . ?
C18 N2 C19 O6 171.7(5) . . . . ?
C18 C13 C14 C15 -0.1(8) . . . . ?
C19 O6 C20 C21 59.5(6) . . . . ?
C19 O6 C20 C22 -65.4(7) . . . . ?
C19 O6 C20 C23 176.3(5) . . . . ?
C19 N2 C18 C13 136.1(6) . . . . ?
C19 N2 C18 C17 -43.4(8) . . . . ?
C20 O6 C19 O5 13.2(9) . . . . ?
C20 O6 C19 N2 -167.4(5) . . . . ?
C24 O4 C15 C14 2.8(9) . . . . ?
C24 O4 C15 C16 -176.6(6) . . . . ?

loop_
_twin_individual_id
_twin_individual_mass_fraction_refined
1 0.690(7)
2 0.310(7)
